data_1574721
loop_
_publ_author_name
'Mihm, Cornelius'
'Kar, Sourav'
'Sachs, Andreas'
'Duwe, Dario'
'Dewhurst, Rian D.'
'Braunschweig, Holger'

_publ_section_title
;
 Synthesis of symmetrical and unsymmetrical cyclic diborenes via
 NHC-directed C--H borylation
;
_journal_issue 25
_journal_name_full 'Chemical Science'
_journal_page_first 11637
_journal_page_last 11643
_journal_paper_doi 10.1039/D5SC03150H
_journal_volume 16
_journal_year 2025
_chemical_formula_moiety 'C44 H54 B2 Br2 N4, C7 H8'
_chemical_formula_sum 'C51 H62 B2 Br2 N4'
_chemical_formula_weight 912.48
_space_group_crystal_system monoclinic
_space_group_IT_number 14
_space_group_name_Hall '-P 2ybc'
_space_group_name_H-M_alt 'P 1 21/c 1'
_atom_sites_solution_hydrogens geom
_atom_sites_solution_primary dual
_atom_sites_solution_secondary difmap
_audit_creation_date 2024-11-14
_audit_creation_method 'CIF-fill 1.5k (K.Radacki, 2005-24)'
_audit_update_record
;
2025-04-29 deposited with the CCDC.	2025-05-27 downloaded from the CCDC.
;
_cell_angle_alpha 90
_cell_angle_beta 91.6920(10)
_cell_angle_gamma 90
_cell_formula_units_Z 4
_cell_length_a 7.85310(10)
_cell_length_b 15.44900(10)
_cell_length_c 37.9294(3)
_cell_measurement_reflns_used 49275
_cell_measurement_temperature 100(2)
_cell_measurement_theta_max 74.7860
_cell_measurement_theta_min 3.0730
_cell_volume 4599.68(8)
_computing_cell_refinement 'CrysAlisPro 1.171.43.142a (Rigaku OD, 2024)'
_computing_data_collection
;
 CrysAlisPro system (CCD 43.128a 64-bit (release 20-06-2024))
;
_computing_data_reduction 'CrysAlisPro 1.171.43.142a (Rigaku OD, 2024)'
_computing_molecular_graphics 'ShelXLe (Huebschle et all, 2011)'
_computing_publication_material 'SHELXL-2018/3 (Sheldrick, 2018)'
_computing_structure_refinement 'SHELXL-2018/3 (Sheldrick, 2018)'
_computing_structure_solution 'SHELXT 2014/5 (Sheldrick, 2014)''
_diffrn_ambient_environment N~2~
_diffrn_ambient_temperature 100(2)
_diffrn_detector HPA
_diffrn_detector_area_resol_mean 10.0
_diffrn_detector_type 'HyPix Arc150'
_diffrn_measured_fraction_theta_full 1.000
_diffrn_measured_fraction_theta_max 0.982
_diffrn_measurement_details
;
 List of Runs (angles in degrees, time in seconds):
 --------------------------------------------------------------------------
  1  \w    -92.00 -31.00   0.50    0.25    --  -76.40 112.00  90.00  122
  2  \w     42.00  92.00   0.50    0.25    --   84.75 -95.00  90.00  100
  3  \w     32.00  92.00   0.50    0.25    --   77.02-112.00   0.00  120
  4  \w   -121.00 -86.00   0.50    0.25    --  -74.00 -58.00 154.72   70
  5  \w    -88.00 -14.00   0.50    0.25    --  -60.41 126.00  30.00  148
  6  \w   -117.00 -83.00   0.50    0.25    --  -70.00 -55.00 -14.01   68
  7  \w   -106.00 -71.00   0.50    0.25    --  -58.00 -51.00 108.20   70
  8  \w   -122.00 -87.00   0.50    0.25    --  -74.00 -52.00 -63.49   70
  9  \w     42.00  92.00   0.50    0.25    --   84.75 -95.00  30.00  100
 10  \w     42.00  92.00   0.50    0.25    --   84.75 -95.00 150.00  100
 11  \w   -122.00 -87.00   0.50    0.25    --  -74.00 -53.00  77.99   70
 12  \w   -117.00 -83.00   0.50    0.25    --  -70.00 -55.00-163.86   68
 13  \w   -103.00 -68.00   0.50    0.25    --  -54.00 -50.00  63.44   70
 14  \w   -128.00 -93.00   0.50    0.25    --  -79.50 -50.00-158.23   70
 15  \w   -129.00 -93.00   0.50    0.25    --  -79.50 -48.00-135.95   72
 16  \w   -102.00 -67.00   0.50    0.25    --  -54.00 -52.00 -73.24   70
 17  \w   -128.00 -90.00   0.50    0.25    --  -78.00 -41.00-125.14   76
 18  \w   -115.00 -80.00   0.50    0.25    --  -66.00 -49.00-100.71   70
 19  \w   -130.00 -91.00   0.50    0.25    --  -79.50 -40.00  46.61   78
 20  \w     30.00  56.00   0.50    0.25    --   18.00  60.00-150.47   52
 21  \w   -121.00 -81.00   0.50    0.25    --  -70.00 -37.00  74.56   80
 22  \w     -4.00  22.00   0.50    0.25    --  -10.00  76.00-171.23   52
 23  \w    -99.00 -64.00   0.50    0.25    --  -50.00 -47.00 -59.31   70
 24  \w    -74.00 -39.00   0.50    0.25    --  -26.00 -52.00 126.90   70
 25  \w   -120.00 -86.00   0.50    0.25    --  -74.00 -59.00   9.31   68
 26  \w    -74.00 -39.00   0.50    0.25    --  -26.00 -51.00  73.14   70
 27  \w     42.00  92.00   0.50    0.25    --   84.75 -95.00   0.00  100
 28  \w     42.00  92.00   0.50    0.25    --   84.75 -95.00 -90.00  100
 29  \w     42.00  92.00   0.50    0.25    --   84.75 -95.00-150.00  100
 30  \w     42.00  92.00   0.50    0.25    --   84.75 -95.00 -60.00  100
 31  \w     42.00  92.00   0.50    0.25    --   84.75 -95.00  60.00  100
 32  \w     42.00  92.00   0.50    0.25    --   84.75 -95.00 120.00  100
 33  \w     34.00  85.00   0.50    0.25    --   77.02 -95.00   0.00  102
 34  \w    -91.00 -56.00   0.50    0.25    --  -42.00 -47.00-147.48   70
 35  \w     34.00  85.00   0.50    0.25    --   77.02 -95.00-150.00  102
 36  \w    -78.00 -43.00   0.50    0.25    --  -30.00 -51.00   4.82   70
 37  \w   -126.00 -92.00   0.50    0.25    --  -79.50-123.00-157.56   68
 38  \w    -97.00 -32.00   0.50    0.25    --  -78.00 114.00   4.81  130
 39  \w     32.00  92.00   0.50    0.25    --   77.02-112.00-180.00  120
 40  \w     42.00  92.00   0.50    0.25    --   84.75 -95.00 -30.00  100
 41  \w    -79.00 -44.00   0.50    0.25    --  -30.00 -48.00 -31.22   70
 42  \w     16.00  66.00   0.50    0.25    --   58.86 -95.00 -90.00  100
 43  \w     16.00  66.00   0.50    0.25    --   58.86 -95.00  60.00  100
 44  \w   -116.00 -79.00   0.50    0.25    --  -66.00 -45.00 154.94   74
 45  \w   -126.00 -93.00   0.50    0.25    --  -79.50-121.00 145.05   66
 46  \w   -126.00 -92.00   0.50    0.25    --  -79.50-122.00  51.83   68
 47  \w   -126.00 -92.00   0.50    0.25    --  -79.50-122.00  -1.86   68
 48  \w     30.00  56.00   0.50    0.25    --   18.00  60.00 -58.58   52
 49  \w     59.00  94.00   0.50    0.25    --   46.00  52.00-149.29   70
 50  \w   -125.00 -85.00   0.50    0.25    --  -74.00 -37.00  26.89   80
 51  \w     42.00  92.00   0.50    0.25    --   84.75 -95.00-180.00  100
 52  \w    -92.00 -31.00   0.50    0.25    --  -76.40 112.00-120.00  122
 53  \w   -126.00 -93.00   0.50    0.25    --  -79.50-121.00-118.47   66
 54  \w     42.00  92.00   0.50    0.25    --   84.75 -95.00-120.00  100
;
_diffrn_measurement_device 'four-circle diffractometer'
_diffrn_measurement_device_type 'Rigaku XtaLAB Synergy-R'
_diffrn_measurement_method '\w scans'
_diffrn_orient_matrix_type
;
 CrysAlisPro convention (1999,Acta A55,543-557)
;
_diffrn_orient_matrix_UB_11 0.1185618000
_diffrn_orient_matrix_UB_12 -0.0449457000
_diffrn_orient_matrix_UB_13 0.0274092000
_diffrn_orient_matrix_UB_21 0.1526141000
_diffrn_orient_matrix_UB_22 0.0152420000
_diffrn_orient_matrix_UB_23 -0.0238347000
_diffrn_orient_matrix_UB_31 0.0341349000
_diffrn_orient_matrix_UB_32 0.0877132000
_diffrn_orient_matrix_UB_33 0.0182095000
_diffrn_radiation_monochromator 'multi-layer mirror'
_diffrn_radiation_probe x-ray
_diffrn_radiation_type CuK\a
_diffrn_radiation_wavelength 1.54184
_diffrn_radiation_xray_symbol K-L~2,3~
_diffrn_reflns_av_R_equivalents 0.0428
_diffrn_reflns_av_unetI/netI 0.0241
_diffrn_reflns_Laue_measured_fraction_full 1.000
_diffrn_reflns_Laue_measured_fraction_max 0.982
_diffrn_reflns_limit_h_max 9
_diffrn_reflns_limit_h_min -9
_diffrn_reflns_limit_k_max 19
_diffrn_reflns_limit_k_min -17
_diffrn_reflns_limit_l_max 47
_diffrn_reflns_limit_l_min -46
_diffrn_reflns_number 86061
_diffrn_reflns_point_group_measured_fraction_full 1.000
_diffrn_reflns_point_group_measured_fraction_max 0.982
_diffrn_reflns_theta_full 67.684
_diffrn_reflns_theta_max 75.214
_diffrn_reflns_theta_min 3.089
_diffrn_source 'rotating-anode X-ray tube'
_diffrn_source_type 'PhotonJet-R X-ray Source'
_exptl_absorpt_coefficient_mu 2.522
_exptl_absorpt_correction_T_max 1.000
_exptl_absorpt_correction_T_min 0.673
_exptl_absorpt_correction_type gaussian
_exptl_absorpt_process_details
;
 CrysAlisPro 1.171.43.142a (Rigaku Oxford Diffraction, 2024) Numerical 
 absorption correction based on gaussian integration over a multifaceted 
 crystal model Empirical absorption correction using spherical harmonics, 
 implemented in SCALE3 ABSPACK scaling algorithm.
;
_exptl_crystal_colour colourless
_exptl_crystal_density_diffrn 1.318
_exptl_crystal_description needle
_exptl_crystal_F_000 1904
_exptl_crystal_preparation
;
 For data collection the crystal was immersed in a film of perfluoropolyether 
 oil, mounted on a polyimide loop and transferred to stream of cold nitrogen 
 (Oxford Cryostream 800).
;
_exptl_crystal_size_max 0.340
_exptl_crystal_size_mid 0.050
_exptl_crystal_size_min 0.030
_refine_diff_density_max 0.864
_refine_diff_density_min -0.506
_refine_diff_density_rms 0.074
_refine_ls_extinction_method none
_refine_ls_goodness_of_fit_ref 1.139
_refine_ls_hydrogen_treatment constr
_refine_ls_matrix_type full
_refine_ls_number_parameters 508
_refine_ls_number_reflns 9333
_refine_ls_number_restraints 0
_refine_ls_restrained_S_all 1.139
_refine_ls_R_factor_all 0.0436
_refine_ls_R_factor_gt 0.0388
_refine_ls_shift/su_max 0.002
_refine_ls_shift/su_mean 0.000
_refine_ls_structure_factor_coef Fsqd
_refine_ls_weighting_details
;
 w=1/[\s^2^(Fo^2^)+(0.0276P)^2^+11.8243P] where P=(Fo^2^+2Fc^2^)/3
;
_refine_ls_weighting_scheme calc
_refine_ls_wR_factor_gt 0.0992
_refine_ls_wR_factor_ref 0.1011
_reflns_Friedel_coverage 0.000
_reflns_number_gt 8419
_reflns_number_total 9333
_reflns_threshold_expression 'I > 2\s(I)'
_cod_data_source_file d5sc03150h2.cif
_cod_data_source_block diborane_2
_cod_depositor_comments 'Adding full bibliography for 1574720--1574725.cif.'
_cod_original_cell_volume 4599.69(8)
_cod_original_sg_symbol_H-M 'P 21/c'
_cod_database_code 1574721
_shelx_shelxl_version_number 2018/3
_shelx_space_group_comment
;
 The symmetry employed for this shelxl refinement is uniquely defined by the 
 following loop, which should always be used as a source of symmetry 
 information in preference to the above space-group names. They are only 
 intended as comments.
;
_shelx_estimated_absorpt_t_min 0.481
_shelx_estimated_absorpt_t_max 0.928

loop_
_space_group_symop_operation_xyz
'x, y, z'
'-x, y+1/2, -z+1/2'
'-x, -y, -z'
'x, -y-1/2, z-1/2'

loop_
_atom_site_label
_atom_site_type_symbol
_atom_site_fract_x
_atom_site_fract_y
_atom_site_fract_z
_atom_site_U_iso_or_equiv
_atom_site_adp_type
_atom_site_occupancy
_atom_site_site_symmetry_order
_atom_site_calc_flag
_atom_site_refinement_flags_posn
_atom_site_refinement_flags_adp
_atom_site_refinement_flags_occupancy
_atom_site_disorder_assembly
_atom_site_disorder_group
B1_1 B 0.5813(4) 0.2549(2) 0.34441(8) 0.0159(6) Uani 1 1 d . . . . .
Br4_1 Br 0.32527(4) 0.37343(2) 0.38898(2) 0.01826(8) Uani 1 1 d . . . . .
C5_1 C 0.6381(4) 0.41833(17) 0.34496(7) 0.0153(5) Uani 1 1 d . . . . .
N6_1 N 0.7114(3) 0.47356(15) 0.36799(6) 0.0157(5) Uani 1 1 d . . . . .
C7_1 C 0.8725(4) 0.50872(19) 0.35476(8) 0.0206(6) Uani 1 1 d . . . . .
H7A_1 H 0.962663 0.510055 0.373566 0.025 Uiso 1 1 calc R U . . .
H7B_1 H 0.856544 0.567721 0.345038 0.025 Uiso 1 1 calc R U . . .
C8_1 C 0.9148(4) 0.44411(19) 0.32597(8) 0.0199(6) Uani 1 1 d . . . . .
H8A_1 H 0.964434 0.473103 0.305390 0.024 Uiso 1 1 calc R U . . .
H8B_1 H 0.993802 0.398649 0.334867 0.024 Uiso 1 1 calc R U . . .
N9_1 N 0.7435(3) 0.40842(15) 0.31723(6) 0.0152(5) Uani 1 1 d . . . . .
C10_1 C 0.7289(3) 0.33642(18) 0.29349(7) 0.0158(5) Uani 1 1 d . . . . .
C11_1 C 0.7663(4) 0.34992(19) 0.25816(8) 0.0193(6) Uani 1 1 d . . . . .
C12_1 C 0.7603(4) 0.2783(2) 0.23565(8) 0.0219(6) Uani 1 1 d . . . . .
H12_1 H 0.787616 0.285142 0.211579 0.026 Uiso 1 1 calc R U . . .
C13_1 C 0.7151(4) 0.19748(19) 0.24800(8) 0.0210(6) Uani 1 1 d . . . . .
H13_1 H 0.716125 0.148855 0.232676 0.025 Uiso 1 1 calc R U . . .
C14_1 C 0.6681(4) 0.18736(18) 0.28282(8) 0.0178(6) Uani 1 1 d . . . . .
H14_1 H 0.633163 0.131917 0.290670 0.021 Uiso 1 1 calc R U . . .
C15_1 C 0.6710(3) 0.25642(17) 0.30657(7) 0.0145(5) Uani 1 1 d . . . . .
C16_1 C 0.7969(4) 0.4392(2) 0.24339(8) 0.0231(6) Uani 1 1 d . . . . .
H16A_1 H 0.774492 0.438705 0.217839 0.035 Uiso 1 1 calc R U . . .
H16B_1 H 0.915547 0.456127 0.248327 0.035 Uiso 1 1 calc R U . . .
H16C_1 H 0.720677 0.480748 0.254428 0.035 Uiso 1 1 calc R U . . .
C17_1 C 0.4190(4) 0.19455(17) 0.34450(7) 0.0150(5) Uani 1 1 d . . . . .
N18_1 N 0.3605(3) 0.13750(15) 0.36787(6) 0.0158(5) Uani 1 1 d . . . . .
C19_1 C 0.1906(4) 0.10422(19) 0.35701(8) 0.0199(6) Uani 1 1 d . . . . .
H19A_1 H 0.112749 0.103257 0.377064 0.024 Uiso 1 1 calc R U . . .
H19B_1 H 0.198139 0.045321 0.346891 0.024 Uiso 1 1 calc R U . . .
C20_1 C 0.1331(4) 0.1697(2) 0.32930(8) 0.0205(6) Uani 1 1 d . . . . .
H20A_1 H 0.072975 0.141357 0.309110 0.025 Uiso 1 1 calc R U . . .
H20B_1 H 0.058144 0.214340 0.339343 0.025 Uiso 1 1 calc R U . . .
N21_1 N 0.2978(3) 0.20713(15) 0.31882(6) 0.0150(5) Uani 1 1 d . . . . .
C22_1 C 0.2954(3) 0.28264(18) 0.29647(7) 0.0155(5) Uani 1 1 d . . . . .
C23_1 C 0.2290(4) 0.27457(19) 0.26198(8) 0.0190(6) Uani 1 1 d . . . . .
C24_1 C 0.2156(4) 0.3495(2) 0.24174(8) 0.0225(6) Uani 1 1 d . . . . .
H24_1 H 0.166982 0.346509 0.218534 0.027 Uiso 1 1 calc R U . . .
C25_1 C 0.2719(4) 0.42855(19) 0.25487(8) 0.0227(6) Uani 1 1 d . . . . .
H25_1 H 0.258835 0.479500 0.241029 0.027 Uiso 1 1 calc R U . . .
C26_1 C 0.3478(4) 0.43284(19) 0.28841(8) 0.0186(6) Uani 1 1 d . . . . .
H26_1 H 0.390228 0.486858 0.296797 0.022 Uiso 1 1 calc R U . . .
C27_1 C 0.3634(3) 0.36032(18) 0.31011(7) 0.0150(5) Uani 1 1 d . . . . .
C28_1 C 0.1845(4) 0.1878(2) 0.24586(8) 0.0243(7) Uani 1 1 d . . . . .
H28A_1 H 0.191341 0.191482 0.220144 0.036 Uiso 1 1 calc R U . . .
H28B_1 H 0.068430 0.171767 0.252083 0.036 Uiso 1 1 calc R U . . .
H28C_1 H 0.264686 0.143993 0.254880 0.036 Uiso 1 1 calc R U . . .
Br3_1 Br 0.75730(4) 0.23497(2) 0.38511(2) 0.01710(8) Uani 1 1 d . . . . .
B2_1 B 0.4764(4) 0.3572(2) 0.34625(8) 0.0158(6) Uani 1 1 d . . . . .
C1_2 C 0.6392(4) 0.51637(18) 0.39783(8) 0.0185(6) Uani 1 1 d . . . . .
C2_2 C 0.5142(4) 0.58001(18) 0.39230(8) 0.0198(6) Uani 1 1 d . . . . .
C3_2 C 0.4521(4) 0.6220(2) 0.42180(9) 0.0261(7) Uani 1 1 d . . . . .
H3_2 H 0.364790 0.664169 0.418789 0.031 Uiso 1 1 calc R U . . .
C4_2 C 0.5152(4) 0.6035(2) 0.45535(9) 0.0304(7) Uani 1 1 d . . . . .
H4_2 H 0.469978 0.632152 0.475158 0.037 Uiso 1 1 calc R U . . .
C5_2 C 0.6448(4) 0.5430(2) 0.46013(8) 0.0276(7) Uani 1 1 d . . . . .
H5_2 H 0.689268 0.531542 0.483222 0.033 Uiso 1 1 calc R U . . .
C6_2 C 0.7105(4) 0.4987(2) 0.43147(8) 0.0211(6) Uani 1 1 d . . . . .
C7_2 C 0.4504(4) 0.60693(18) 0.35559(8) 0.0200(6) Uani 1 1 d . . . . .
H7_2 H 0.505333 0.568550 0.337988 0.024 Uiso 1 1 calc R U . . .
C8_2 C 0.5035(4) 0.7005(2) 0.34815(10) 0.0301(7) Uani 1 1 d . . . . .
H8A_2 H 0.470010 0.715753 0.323847 0.045 Uiso 1 1 calc R U . . .
H8B_2 H 0.627257 0.706009 0.351368 0.045 Uiso 1 1 calc R U . . .
H8C_2 H 0.447009 0.739502 0.364498 0.045 Uiso 1 1 calc R U . . .
C9_2 C 0.2578(4) 0.5968(2) 0.35116(9) 0.0271(7) Uani 1 1 d . . . . .
H9A_2 H 0.201442 0.633223 0.368454 0.041 Uiso 1 1 calc R U . . .
H9B_2 H 0.226654 0.536116 0.354876 0.041 Uiso 1 1 calc R U . . .
H9C_2 H 0.221538 0.614513 0.327288 0.041 Uiso 1 1 calc R U . . .
C10_2 C 0.8583(4) 0.4365(2) 0.43766(8) 0.0227(6) Uani 1 1 d . . . . .
H10_2 H 0.879244 0.406446 0.414835 0.027 Uiso 1 1 calc R U . . .
C11_2 C 0.8195(4) 0.3672(2) 0.46504(9) 0.0287(7) Uani 1 1 d . . . . .
H11A_2 H 0.716536 0.335449 0.457589 0.043 Uiso 1 1 calc R U . . .
H11B_2 H 0.801572 0.394733 0.487898 0.043 Uiso 1 1 calc R U . . .
H11C_2 H 0.915632 0.326849 0.467183 0.043 Uiso 1 1 calc R U . . .
C12_2 C 1.0213(4) 0.4874(2) 0.44825(8) 0.0286(7) Uani 1 1 d . . . . .
H12A_2 H 1.115952 0.446860 0.452228 0.043 Uiso 1 1 calc R U . . .
H12B_2 H 1.002213 0.519996 0.469938 0.043 Uiso 1 1 calc R U . . .
H12C_2 H 1.049226 0.527610 0.429287 0.043 Uiso 1 1 calc R U . . .
C1_3 C 0.4548(3) 0.09147(18) 0.39523(7) 0.0160(5) Uani 1 1 d . . . . .
C2_3 C 0.4118(4) 0.10667(19) 0.43036(8) 0.0210(6) Uani 1 1 d . . . . .
C3_3 C 0.5012(4) 0.0603(2) 0.45647(8) 0.0252(7) Uani 1 1 d . . . . .
H3_3 H 0.476298 0.069587 0.480536 0.030 Uiso 1 1 calc R U . . .
C4_3 C 0.6259(4) 0.0007(2) 0.44792(8) 0.0273(7) Uani 1 1 d . . . . .
H4_3 H 0.688206 -0.028706 0.466121 0.033 Uiso 1 1 calc R U . . .
C5_3 C 0.6597(4) -0.0158(2) 0.41299(8) 0.0243(6) Uani 1 1 d . . . . .
H5_3 H 0.742930 -0.057854 0.407380 0.029 Uiso 1 1 calc R U . . .
C6_3 C 0.5735(4) 0.02830(18) 0.38599(7) 0.0166(6) Uani 1 1 d . . . . .
C7_3 C 0.2724(4) 0.1692(2) 0.44077(8) 0.0234(6) Uani 1 1 d . . . . .
H7_3 H 0.234271 0.201773 0.419155 0.028 Uiso 1 1 calc R U . . .
C8_3 C 0.3353(5) 0.2350(2) 0.46818(9) 0.0313(7) Uani 1 1 d . . . . .
H8A_3 H 0.434912 0.265432 0.459387 0.047 Uiso 1 1 calc R U . . .
H8B_3 H 0.366741 0.204932 0.490178 0.047 Uiso 1 1 calc R U . . .
H8C_3 H 0.244545 0.276814 0.472595 0.047 Uiso 1 1 calc R U . . .
C9_3 C 0.1181(4) 0.1190(2) 0.45430(9) 0.0317(8) Uani 1 1 d . . . . .
H9A_3 H 0.024102 0.159356 0.458149 0.048 Uiso 1 1 calc R U . . .
H9B_3 H 0.149794 0.090250 0.476560 0.048 Uiso 1 1 calc R U . . .
H9C_3 H 0.082126 0.075562 0.436798 0.048 Uiso 1 1 calc R U . . .
C10_3 C 0.6094(4) 0.00582(18) 0.34799(8) 0.0186(6) Uani 1 1 d . . . . .
H10_3 H 0.543124 0.046553 0.332369 0.022 Uiso 1 1 calc R U . . .
C11_3 C 0.7982(4) 0.01666(19) 0.34041(8) 0.0213(6) Uani 1 1 d . . . . .
H11A_3 H 0.816853 0.004088 0.315499 0.032 Uiso 1 1 calc R U . . .
H11B_3 H 0.865533 -0.023428 0.355206 0.032 Uiso 1 1 calc R U . . .
H11C_3 H 0.833293 0.076257 0.345676 0.032 Uiso 1 1 calc R U . . .
C12_3 C 0.5487(4) -0.0867(2) 0.33968(9) 0.0257(7) Uani 1 1 d . . . . .
H12A_3 H 0.560638 -0.098317 0.314475 0.039 Uiso 1 1 calc R U . . .
H12B_3 H 0.428945 -0.092638 0.345795 0.039 Uiso 1 1 calc R U . . .
H12C_3 H 0.617948 -0.128025 0.353466 0.039 Uiso 1 1 calc R U . . .
C1_4 C 0.8620(5) 0.1769(2) 0.56040(10) 0.0350(8) Uiso 1 1 d . . . . .
C2_4 C 0.9962(5) 0.2357(3) 0.56023(11) 0.0389(9) Uiso 1 1 d . . . . .
H2_4 H 1.027640 0.261303 0.538593 0.047 Uiso 1 1 calc R U . . .
C3_4 C 1.0849(5) 0.2577(2) 0.59122(10) 0.0369(8) Uiso 1 1 d . . . . .
H3_4 H 1.176327 0.297975 0.590714 0.044 Uiso 1 1 calc R U . . .
C4_4 C 1.0395(5) 0.2207(2) 0.62276(10) 0.0342(8) Uiso 1 1 d . . . . .
H4_4 H 1.099820 0.235303 0.644018 0.041 Uiso 1 1 calc R U . . .
C5_4 C 0.9057(4) 0.1624(2) 0.62329(10) 0.0325(8) Uiso 1 1 d . . . . .
H5_4 H 0.873516 0.137418 0.644996 0.039 Uiso 1 1 calc R U . . .
C6_4 C 0.8190(5) 0.1403(2) 0.59237(9) 0.0312(7) Uiso 1 1 d . . . . .
H6_4 H 0.728651 0.099501 0.592987 0.037 Uiso 1 1 calc R U . . .
C7_4 C 0.7632(6) 0.1544(3) 0.52706(12) 0.0502(10) Uiso 1 1 d . . . . .
H7A_4 H 0.773900 0.201388 0.509927 0.075 Uiso 1 1 calc R U . . .
H7B_4 H 0.642886 0.146198 0.532357 0.075 Uiso 1 1 calc R U . . .
H7C_4 H 0.808542 0.100775 0.517166 0.075 Uiso 1 1 calc R U . . .

loop_
_atom_site_aniso_label
_atom_site_aniso_U_11
_atom_site_aniso_U_22
_atom_site_aniso_U_33
_atom_site_aniso_U_23
_atom_site_aniso_U_13
_atom_site_aniso_U_12
B1_1 0.0193(16) 0.0152(15) 0.0133(14) 0.0021(12) 0.0003(12) -0.0018(12)
Br4_1 0.01925(15) 0.01734(15) 0.01855(15) -0.00124(11) 0.00628(11) -0.00123(11)
C5_1 0.0184(14) 0.0123(13) 0.0152(13) 0.0025(10) 0.0007(10) 0.0012(10)
N6_1 0.0159(11) 0.0144(11) 0.0169(12) -0.0023(9) 0.0024(9) -0.0028(9)
C7_1 0.0188(14) 0.0214(15) 0.0221(15) -0.0038(12) 0.0054(12) -0.0042(11)
C8_1 0.0156(14) 0.0215(15) 0.0229(15) -0.0042(12) 0.0035(11) -0.0060(11)
N9_1 0.0139(11) 0.0154(11) 0.0164(11) -0.0008(9) 0.0023(9) -0.0043(9)
C10_1 0.0163(13) 0.0161(13) 0.0151(13) -0.0003(11) 0.0010(10) 0.0002(11)
C11_1 0.0186(14) 0.0209(15) 0.0184(14) 0.0005(11) 0.0030(11) -0.0010(11)
C12_1 0.0260(16) 0.0253(16) 0.0147(14) -0.0018(12) 0.0051(12) -0.0023(12)
C13_1 0.0250(15) 0.0203(14) 0.0180(14) -0.0060(12) 0.0034(12) -0.0021(12)
C14_1 0.0187(14) 0.0158(13) 0.0190(14) 0.0005(11) 0.0010(11) -0.0020(11)
C15_1 0.0120(12) 0.0149(13) 0.0167(13) 0.0007(10) 0.0007(10) 0.0009(10)
C16_1 0.0286(16) 0.0227(15) 0.0183(14) 0.0024(12) 0.0024(12) -0.0023(13)
C17_1 0.0184(14) 0.0123(13) 0.0145(13) -0.0011(10) 0.0036(10) 0.0012(10)
N18_1 0.0155(11) 0.0148(11) 0.0171(12) 0.0016(9) 0.0020(9) -0.0016(9)
C19_1 0.0176(14) 0.0206(14) 0.0214(14) 0.0053(12) 0.0003(11) -0.0044(11)
C20_1 0.0164(14) 0.0220(15) 0.0232(15) 0.0053(12) 0.0007(11) -0.0030(11)
N21_1 0.0147(11) 0.0141(11) 0.0163(11) 0.0011(9) 0.0019(9) -0.0027(9)
C22_1 0.0143(13) 0.0154(13) 0.0169(13) 0.0017(11) 0.0023(10) 0.0014(10)
C23_1 0.0169(14) 0.0211(15) 0.0189(14) 0.0009(12) -0.0002(11) -0.0031(11)
C24_1 0.0247(16) 0.0244(16) 0.0183(14) 0.0047(12) -0.0022(12) -0.0018(12)
C25_1 0.0254(16) 0.0190(15) 0.0235(15) 0.0074(12) -0.0004(12) -0.0005(12)
C26_1 0.0188(14) 0.0170(14) 0.0201(14) 0.0007(11) 0.0019(11) -0.0017(11)
C27_1 0.0121(13) 0.0159(13) 0.0170(13) 0.0009(11) 0.0023(10) 0.0005(10)
C28_1 0.0289(16) 0.0240(16) 0.0197(15) -0.0021(12) -0.0041(12) -0.0036(13)
Br3_1 0.01745(15) 0.01689(14) 0.01684(14) 0.00054(11) -0.00127(10) -0.00068(11)
B2_1 0.0172(15) 0.0156(15) 0.0150(15) 0.0000(12) 0.0040(12) -0.0003(12)
C1_2 0.0179(14) 0.0166(14) 0.0212(15) -0.0041(11) 0.0049(11) -0.0036(11)
C2_2 0.0201(14) 0.0160(14) 0.0235(15) -0.0018(11) 0.0026(12) -0.0049(11)
C3_2 0.0230(16) 0.0228(16) 0.0328(17) -0.0059(13) 0.0055(13) 0.0027(12)
C4_2 0.0330(18) 0.0323(18) 0.0264(17) -0.0101(14) 0.0073(14) 0.0006(14)
C5_2 0.0320(17) 0.0302(17) 0.0208(16) -0.0056(13) 0.0025(13) -0.0014(14)
C6_2 0.0220(15) 0.0218(15) 0.0195(14) -0.0047(12) 0.0029(12) -0.0063(12)
C7_2 0.0202(15) 0.0147(14) 0.0254(15) -0.0005(11) 0.0029(12) 0.0002(11)
C8_2 0.0309(18) 0.0205(16) 0.0387(19) 0.0058(14) 0.0006(15) -0.0062(13)
C9_2 0.0215(16) 0.0253(16) 0.0346(18) 0.0031(14) 0.0023(13) -0.0011(13)
C10_2 0.0258(16) 0.0253(16) 0.0169(14) -0.0034(12) -0.0010(12) -0.0008(12)
C11_2 0.0346(18) 0.0278(17) 0.0236(16) 0.0012(13) -0.0017(13) 0.0003(14)
C12_2 0.0270(17) 0.0376(19) 0.0212(16) -0.0042(14) -0.0012(13) -0.0030(14)
C1_3 0.0166(13) 0.0146(13) 0.0167(13) 0.0038(11) 0.0006(11) -0.0019(10)
C2_3 0.0234(15) 0.0201(15) 0.0195(14) 0.0029(12) 0.0035(12) -0.0037(12)
C3_3 0.0296(17) 0.0316(17) 0.0147(14) 0.0045(12) 0.0038(12) -0.0003(13)
C4_3 0.0293(17) 0.0314(17) 0.0212(15) 0.0095(13) -0.0017(13) 0.0057(14)
C5_3 0.0239(16) 0.0240(16) 0.0251(16) 0.0065(13) 0.0031(12) 0.0038(12)
C6_3 0.0165(13) 0.0147(13) 0.0186(14) 0.0029(11) 0.0021(11) -0.0025(10)
C7_3 0.0261(16) 0.0242(15) 0.0203(15) 0.0033(12) 0.0057(12) 0.0017(12)
C8_3 0.0358(19) 0.0348(19) 0.0235(16) -0.0023(14) 0.0032(14) 0.0046(15)
C9_3 0.0290(18) 0.0386(19) 0.0282(17) 0.0067(15) 0.0119(14) 0.0023(15)
C10_3 0.0207(14) 0.0160(14) 0.0190(14) -0.0003(11) -0.0003(11) -0.0004(11)
C11_3 0.0213(15) 0.0198(15) 0.0228(15) -0.0027(12) 0.0020(12) -0.0002(12)
C12_3 0.0251(16) 0.0217(15) 0.0305(17) -0.0023(13) 0.0037(13) -0.0041(12)

loop_
_atom_type_symbol
_atom_type_description
_atom_type_scat_dispersion_real
_atom_type_scat_dispersion_imag
_atom_type_scat_source
C C 0.0181 0.0091 'International Tables Vol C Tables 4.2.6.8 and 6.1.1.4'
H H 0.0000 0.0000 'International Tables Vol C Tables 4.2.6.8 and 6.1.1.4'
B B 0.0090 0.0039 'International Tables Vol C Tables 4.2.6.8 and 6.1.1.4'
N N 0.0311 0.0180 'International Tables Vol C Tables 4.2.6.8 and 6.1.1.4'
Br Br -0.6763 1.2805 'International Tables Vol C Tables 4.2.6.8 and 6.1.1.4'

loop_
_exptl_crystal_face_index_h
_exptl_crystal_face_index_k
_exptl_crystal_face_index_l
_exptl_crystal_face_perp_dist
0 1 2 0.0247
0 -1 -2 0.0076
0 1 0 0.0164
0 -1 0 0.0156
-1 0 -2 0.1485
1 0 2 0.1444
1 1 -2 0.1306
-1 -1 2 0.1623
0 0 -1 0.0123
0 0 1 0.0349
0 1 -2 0.0131
0 -1 2 0.0288

loop_
_geom_angle_atom_site_label_1
_geom_angle_atom_site_label_2
_geom_angle_atom_site_label_3
_geom_angle
_geom_angle_site_symmetry_1
_geom_angle_site_symmetry_3
_geom_angle_publ_flag
C17_1 B1_1 C15_1 112.5(2) . . ?
C17_1 B1_1 B2_1 98.6(2) . . ?
C15_1 B1_1 B2_1 103.6(2) . . ?
C17_1 B1_1 Br3_1 115.63(19) . . ?
C15_1 B1_1 Br3_1 111.5(2) . . ?
B2_1 B1_1 Br3_1 113.76(19) . . ?
N6_1 C5_1 N9_1 108.4(2) . . ?
N6_1 C5_1 B2_1 133.6(3) . . ?
N9_1 C5_1 B2_1 117.5(2) . . ?
C5_1 N6_1 C1_2 129.3(2) . . ?
C5_1 N6_1 C7_1 111.6(2) . . ?
C1_2 N6_1 C7_1 117.3(2) . . ?
N6_1 C7_1 C8_1 102.1(2) . . ?
N6_1 C7_1 H7A_1 111.4 . . ?
C8_1 C7_1 H7A_1 111.4 . . ?
N6_1 C7_1 H7B_1 111.4 . . ?
C8_1 C7_1 H7B_1 111.4 . . ?
H7A_1 C7_1 H7B_1 109.2 . . ?
N9_1 C8_1 C7_1 100.9(2) . . ?
N9_1 C8_1 H8A_1 111.6 . . ?
C7_1 C8_1 H8A_1 111.6 . . ?
N9_1 C8_1 H8B_1 111.6 . . ?
C7_1 C8_1 H8B_1 111.6 . . ?
H8A_1 C8_1 H8B_1 109.4 . . ?
C5_1 N9_1 C10_1 122.1(2) . . ?
C5_1 N9_1 C8_1 110.6(2) . . ?
C10_1 N9_1 C8_1 119.0(2) . . ?
C11_1 C10_1 C15_1 123.2(3) . . ?
C11_1 C10_1 N9_1 118.2(2) . . ?
C15_1 C10_1 N9_1 118.6(2) . . ?
C10_1 C11_1 C12_1 117.6(3) . . ?
C10_1 C11_1 C16_1 122.2(3) . . ?
C12_1 C11_1 C16_1 120.0(3) . . ?
C13_1 C12_1 C11_1 120.8(3) . . ?
C13_1 C12_1 H12_1 119.6 . . ?
C11_1 C12_1 H12_1 119.6 . . ?
C12_1 C13_1 C14_1 120.1(3) . . ?
C12_1 C13_1 H13_1 120.0 . . ?
C14_1 C13_1 H13_1 120.0 . . ?
C13_1 C14_1 C15_1 121.8(3) . . ?
C13_1 C14_1 H14_1 119.1 . . ?
C15_1 C14_1 H14_1 119.1 . . ?
C14_1 C15_1 C10_1 116.2(3) . . ?
C14_1 C15_1 B1_1 124.2(2) . . ?
C10_1 C15_1 B1_1 118.5(2) . . ?
C11_1 C16_1 H16A_1 109.5 . . ?
C11_1 C16_1 H16B_1 109.5 . . ?
H16A_1 C16_1 H16B_1 109.5 . . ?
C11_1 C16_1 H16C_1 109.5 . . ?
H16A_1 C16_1 H16C_1 109.5 . . ?
H16B_1 C16_1 H16C_1 109.5 . . ?
N18_1 C17_1 N21_1 108.8(2) . . ?
N18_1 C17_1 B1_1 133.0(3) . . ?
N21_1 C17_1 B1_1 117.6(2) . . ?
C17_1 N18_1 C1_3 128.4(2) . . ?
C17_1 N18_1 C19_1 111.6(2) . . ?
C1_3 N18_1 C19_1 117.9(2) . . ?
N18_1 C19_1 C20_1 102.0(2) . . ?
N18_1 C19_1 H19A_1 111.4 . . ?
C20_1 C19_1 H19A_1 111.4 . . ?
N18_1 C19_1 H19B_1 111.4 . . ?
C20_1 C19_1 H19B_1 111.4 . . ?
H19A_1 C19_1 H19B_1 109.2 . . ?
N21_1 C20_1 C19_1 101.6(2) . . ?
N21_1 C20_1 H20A_1 111.4 . . ?
C19_1 C20_1 H20A_1 111.4 . . ?
N21_1 C20_1 H20B_1 111.4 . . ?
C19_1 C20_1 H20B_1 111.4 . . ?
H20A_1 C20_1 H20B_1 109.3 . . ?
C17_1 N21_1 C22_1 122.3(2) . . ?
C17_1 N21_1 C20_1 110.6(2) . . ?
C22_1 N21_1 C20_1 118.5(2) . . ?
C23_1 C22_1 C27_1 123.2(3) . . ?
C23_1 C22_1 N21_1 118.4(2) . . ?
C27_1 C22_1 N21_1 118.4(2) . . ?
C24_1 C23_1 C22_1 117.5(3) . . ?
C24_1 C23_1 C28_1 120.2(3) . . ?
C22_1 C23_1 C28_1 122.2(3) . . ?
C25_1 C24_1 C23_1 121.1(3) . . ?
C25_1 C24_1 H24_1 119.5 . . ?
C23_1 C24_1 H24_1 119.5 . . ?
C24_1 C25_1 C26_1 119.6(3) . . ?
C24_1 C25_1 H25_1 120.2 . . ?
C26_1 C25_1 H25_1 120.2 . . ?
C25_1 C26_1 C27_1 122.0(3) . . ?
C25_1 C26_1 H26_1 119.0 . . ?
C27_1 C26_1 H26_1 119.0 . . ?
C26_1 C27_1 C22_1 116.3(3) . . ?
C26_1 C27_1 B2_1 124.3(3) . . ?
C22_1 C27_1 B2_1 118.8(2) . . ?
C23_1 C28_1 H28A_1 109.5 . . ?
C23_1 C28_1 H28B_1 109.5 . . ?
H28A_1 C28_1 H28B_1 109.5 . . ?
C23_1 C28_1 H28C_1 109.5 . . ?
H28A_1 C28_1 H28C_1 109.5 . . ?
H28B_1 C28_1 H28C_1 109.5 . . ?
C5_1 B2_1 C27_1 112.2(2) . . ?
C5_1 B2_1 B1_1 98.9(2) . . ?
C27_1 B2_1 B1_1 103.7(2) . . ?
C5_1 B2_1 Br4_1 115.7(2) . . ?
C27_1 B2_1 Br4_1 110.56(19) . . ?
B1_1 B2_1 Br4_1 114.70(19) . . ?
C2_2 C1_2 C6_2 122.1(3) . . ?
C2_2 C1_2 N6_1 119.6(3) . . ?
C6_2 C1_2 N6_1 118.0(3) . . ?
C3_2 C2_2 C1_2 117.8(3) . . ?
C3_2 C2_2 C7_2 119.5(3) . . ?
C1_2 C2_2 C7_2 122.6(3) . . ?
C4_2 C3_2 C2_2 121.2(3) . . ?
C4_2 C3_2 H3_2 119.4 . . ?
C2_2 C3_2 H3_2 119.4 . . ?
C3_2 C4_2 C5_2 120.0(3) . . ?
C3_2 C4_2 H4_2 120.0 . . ?
C5_2 C4_2 H4_2 120.0 . . ?
C4_2 C5_2 C6_2 120.9(3) . . ?
C4_2 C5_2 H5_2 119.5 . . ?
C6_2 C5_2 H5_2 119.5 . . ?
C5_2 C6_2 C1_2 117.8(3) . . ?
C5_2 C6_2 C10_2 119.2(3) . . ?
C1_2 C6_2 C10_2 123.0(3) . . ?
C9_2 C7_2 C2_2 111.8(3) . . ?
C9_2 C7_2 C8_2 110.5(3) . . ?
C2_2 C7_2 C8_2 110.0(3) . . ?
C9_2 C7_2 H7_2 108.1 . . ?
C2_2 C7_2 H7_2 108.1 . . ?
C8_2 C7_2 H7_2 108.1 . . ?
C7_2 C8_2 H8A_2 109.5 . . ?
C7_2 C8_2 H8B_2 109.5 . . ?
H8A_2 C8_2 H8B_2 109.5 . . ?
C7_2 C8_2 H8C_2 109.5 . . ?
H8A_2 C8_2 H8C_2 109.5 . . ?
H8B_2 C8_2 H8C_2 109.5 . . ?
C7_2 C9_2 H9A_2 109.5 . . ?
C7_2 C9_2 H9B_2 109.5 . . ?
H9A_2 C9_2 H9B_2 109.5 . . ?
C7_2 C9_2 H9C_2 109.5 . . ?
H9A_2 C9_2 H9C_2 109.5 . . ?
H9B_2 C9_2 H9C_2 109.5 . . ?
C6_2 C10_2 C11_2 112.4(3) . . ?
C6_2 C10_2 C12_2 109.9(3) . . ?
C11_2 C10_2 C12_2 111.1(3) . . ?
C6_2 C10_2 H10_2 107.7 . . ?
C11_2 C10_2 H10_2 107.7 . . ?
C12_2 C10_2 H10_2 107.7 . . ?
C10_2 C11_2 H11A_2 109.5 . . ?
C10_2 C11_2 H11B_2 109.5 . . ?
H11A_2 C11_2 H11B_2 109.5 . . ?
C10_2 C11_2 H11C_2 109.5 . . ?
H11A_2 C11_2 H11C_2 109.5 . . ?
H11B_2 C11_2 H11C_2 109.5 . . ?
C10_2 C12_2 H12A_2 109.5 . . ?
C10_2 C12_2 H12B_2 109.5 . . ?
H12A_2 C12_2 H12B_2 109.5 . . ?
C10_2 C12_2 H12C_2 109.5 . . ?
H12A_2 C12_2 H12C_2 109.5 . . ?
H12B_2 C12_2 H12C_2 109.5 . . ?
C6_3 C1_3 C2_3 122.3(3) . . ?
C6_3 C1_3 N18_1 119.6(2) . . ?
C2_3 C1_3 N18_1 117.9(3) . . ?
C3_3 C2_3 C1_3 117.3(3) . . ?
C3_3 C2_3 C7_3 119.5(3) . . ?
C1_3 C2_3 C7_3 123.2(3) . . ?
C4_3 C3_3 C2_3 121.2(3) . . ?
C4_3 C3_3 H3_3 119.4 . . ?
C2_3 C3_3 H3_3 119.4 . . ?
C5_3 C4_3 C3_3 120.2(3) . . ?
C5_3 C4_3 H4_3 119.9 . . ?
C3_3 C4_3 H4_3 119.9 . . ?
C4_3 C5_3 C6_3 120.8(3) . . ?
C4_3 C5_3 H5_3 119.6 . . ?
C6_3 C5_3 H5_3 119.6 . . ?
C5_3 C6_3 C1_3 118.1(3) . . ?
C5_3 C6_3 C10_3 119.2(3) . . ?
C1_3 C6_3 C10_3 122.7(3) . . ?
C2_3 C7_3 C8_3 112.3(3) . . ?
C2_3 C7_3 C9_3 110.3(3) . . ?
C8_3 C7_3 C9_3 110.5(3) . . ?
C2_3 C7_3 H7_3 107.9 . . ?
C8_3 C7_3 H7_3 107.9 . . ?
C9_3 C7_3 H7_3 107.9 . . ?
C7_3 C8_3 H8A_3 109.5 . . ?
C7_3 C8_3 H8B_3 109.5 . . ?
H8A_3 C8_3 H8B_3 109.5 . . ?
C7_3 C8_3 H8C_3 109.5 . . ?
H8A_3 C8_3 H8C_3 109.5 . . ?
H8B_3 C8_3 H8C_3 109.5 . . ?
C7_3 C9_3 H9A_3 109.5 . . ?
C7_3 C9_3 H9B_3 109.5 . . ?
H9A_3 C9_3 H9B_3 109.5 . . ?
C7_3 C9_3 H9C_3 109.5 . . ?
H9A_3 C9_3 H9C_3 109.5 . . ?
H9B_3 C9_3 H9C_3 109.5 . . ?
C6_3 C10_3 C11_3 111.2(2) . . ?
C6_3 C10_3 C12_3 110.0(2) . . ?
C11_3 C10_3 C12_3 111.1(2) . . ?
C6_3 C10_3 H10_3 108.1 . . ?
C11_3 C10_3 H10_3 108.1 . . ?
C12_3 C10_3 H10_3 108.1 . . ?
C10_3 C11_3 H11A_3 109.5 . . ?
C10_3 C11_3 H11B_3 109.5 . . ?
H11A_3 C11_3 H11B_3 109.5 . . ?
C10_3 C11_3 H11C_3 109.5 . . ?
H11A_3 C11_3 H11C_3 109.5 . . ?
H11B_3 C11_3 H11C_3 109.5 . . ?
C10_3 C12_3 H12A_3 109.5 . . ?
C10_3 C12_3 H12B_3 109.5 . . ?
H12A_3 C12_3 H12B_3 109.5 . . ?
C10_3 C12_3 H12C_3 109.5 . . ?
H12A_3 C12_3 H12C_3 109.5 . . ?
H12B_3 C12_3 H12C_3 109.5 . . ?
C6_4 C1_4 C2_4 118.3(3) . . ?
C6_4 C1_4 C7_4 120.5(4) . . ?
C2_4 C1_4 C7_4 121.2(4) . . ?
C3_4 C2_4 C1_4 121.1(4) . . ?
C3_4 C2_4 H2_4 119.5 . . ?
C1_4 C2_4 H2_4 119.5 . . ?
C4_4 C3_4 C2_4 119.6(4) . . ?
C4_4 C3_4 H3_4 120.2 . . ?
C2_4 C3_4 H3_4 120.2 . . ?
C3_4 C4_4 C5_4 119.8(4) . . ?
C3_4 C4_4 H4_4 120.1 . . ?
C5_4 C4_4 H4_4 120.1 . . ?
C6_4 C5_4 C4_4 120.2(3) . . ?
C6_4 C5_4 H5_4 119.9 . . ?
C4_4 C5_4 H5_4 119.9 . . ?
C5_4 C6_4 C1_4 121.0(3) . . ?
C5_4 C6_4 H6_4 119.5 . . ?
C1_4 C6_4 H6_4 119.5 . . ?
C1_4 C7_4 H7A_4 109.5 . . ?
C1_4 C7_4 H7B_4 109.5 . . ?
H7A_4 C7_4 H7B_4 109.5 . . ?
C1_4 C7_4 H7C_4 109.5 . . ?
H7A_4 C7_4 H7C_4 109.5 . . ?
H7B_4 C7_4 H7C_4 109.5 . . ?

loop_
_geom_bond_atom_site_label_1
_geom_bond_atom_site_label_2
_geom_bond_distance
_geom_bond_site_symmetry_2
_geom_bond_publ_flag
B1_1 C17_1 1.580(4) . ?
B1_1 C15_1 1.617(4) . ?
B1_1 B2_1 1.784(4) . ?
B1_1 Br3_1 2.064(3) . ?
Br4_1 B2_1 2.052(3) . ?
C5_1 N6_1 1.339(4) . ?
C5_1 N9_1 1.366(4) . ?
C5_1 B2_1 1.585(4) . ?
N6_1 C1_2 1.441(4) . ?
N6_1 C7_1 1.479(4) . ?
C7_1 C8_1 1.523(4) . ?
C7_1 H7A_1 0.9900 . ?
C7_1 H7B_1 0.9900 . ?
C8_1 N9_1 1.482(3) . ?
C8_1 H8A_1 0.9900 . ?
C8_1 H8B_1 0.9900 . ?
N9_1 C10_1 1.433(4) . ?
C10_1 C11_1 1.396(4) . ?
C10_1 C15_1 1.412(4) . ?
C11_1 C12_1 1.398(4) . ?
C11_1 C16_1 1.511(4) . ?
C12_1 C13_1 1.383(4) . ?
C12_1 H12_1 0.9500 . ?
C13_1 C14_1 1.391(4) . ?
C13_1 H13_1 0.9500 . ?
C14_1 C15_1 1.396(4) . ?
C14_1 H14_1 0.9500 . ?
C16_1 H16A_1 0.9800 . ?
C16_1 H16B_1 0.9800 . ?
C16_1 H16C_1 0.9800 . ?
C17_1 N18_1 1.341(4) . ?
C17_1 N21_1 1.356(4) . ?
N18_1 C1_3 1.444(3) . ?
N18_1 C19_1 1.477(4) . ?
C19_1 C20_1 1.518(4) . ?
C19_1 H19A_1 0.9900 . ?
C19_1 H19B_1 0.9900 . ?
C20_1 N21_1 1.481(3) . ?
C20_1 H20A_1 0.9900 . ?
C20_1 H20B_1 0.9900 . ?
N21_1 C22_1 1.442(3) . ?
C22_1 C23_1 1.400(4) . ?
C22_1 C27_1 1.406(4) . ?
C23_1 C24_1 1.392(4) . ?
C23_1 C28_1 1.509(4) . ?
C24_1 C25_1 1.386(4) . ?
C24_1 H24_1 0.9500 . ?
C25_1 C26_1 1.390(4) . ?
C25_1 H25_1 0.9500 . ?
C26_1 C27_1 1.393(4) . ?
C26_1 H26_1 0.9500 . ?
C27_1 B2_1 1.611(4) . ?
C28_1 H28A_1 0.9800 . ?
C28_1 H28B_1 0.9800 . ?
C28_1 H28C_1 0.9800 . ?
C1_2 C2_2 1.401(4) . ?
C1_2 C6_2 1.405(4) . ?
C2_2 C3_2 1.394(4) . ?
C2_2 C7_2 1.524(4) . ?
C3_2 C4_2 1.382(5) . ?
C3_2 H3_2 0.9500 . ?
C4_2 C5_2 1.390(5) . ?
C4_2 H4_2 0.9500 . ?
C5_2 C6_2 1.396(4) . ?
C5_2 H5_2 0.9500 . ?
C6_2 C10_2 1.520(4) . ?
C7_2 C9_2 1.525(4) . ?
C7_2 C8_2 1.533(4) . ?
C7_2 H7_2 1.0000 . ?
C8_2 H8A_2 0.9800 . ?
C8_2 H8B_2 0.9800 . ?
C8_2 H8C_2 0.9800 . ?
C9_2 H9A_2 0.9800 . ?
C9_2 H9B_2 0.9800 . ?
C9_2 H9C_2 0.9800 . ?
C10_2 C11_2 1.529(4) . ?
C10_2 C12_2 1.546(4) . ?
C10_2 H10_2 1.0000 . ?
C11_2 H11A_2 0.9800 . ?
C11_2 H11B_2 0.9800 . ?
C11_2 H11C_2 0.9800 . ?
C12_2 H12A_2 0.9800 . ?
C12_2 H12B_2 0.9800 . ?
C12_2 H12C_2 0.9800 . ?
C1_3 C6_3 1.402(4) . ?
C1_3 C2_3 1.404(4) . ?
C2_3 C3_3 1.395(4) . ?
C2_3 C7_3 1.521(4) . ?
C3_3 C4_3 1.389(5) . ?
C3_3 H3_3 0.9500 . ?
C4_3 C5_3 1.383(4) . ?
C4_3 H4_3 0.9500 . ?
C5_3 C6_3 1.389(4) . ?
C5_3 H5_3 0.9500 . ?
C6_3 C10_3 1.517(4) . ?
C7_3 C8_3 1.525(5) . ?
C7_3 C9_3 1.539(4) . ?
C7_3 H7_3 1.0000 . ?
C8_3 H8A_3 0.9800 . ?
C8_3 H8B_3 0.9800 . ?
C8_3 H8C_3 0.9800 . ?
C9_3 H9A_3 0.9800 . ?
C9_3 H9B_3 0.9800 . ?
C9_3 H9C_3 0.9800 . ?
C10_3 C11_3 1.528(4) . ?
C10_3 C12_3 1.536(4) . ?
C10_3 H10_3 1.0000 . ?
C11_3 H11A_3 0.9800 . ?
C11_3 H11B_3 0.9800 . ?
C11_3 H11C_3 0.9800 . ?
C12_3 H12A_3 0.9800 . ?
C12_3 H12B_3 0.9800 . ?
C12_3 H12C_3 0.9800 . ?
C1_4 C6_4 1.388(5) . ?
C1_4 C2_4 1.392(5) . ?
C1_4 C7_4 1.505(6) . ?
C2_4 C3_4 1.391(5) . ?
C2_4 H2_4 0.9500 . ?
C3_4 C4_4 1.382(5) . ?
C3_4 H3_4 0.9500 . ?
C4_4 C5_4 1.385(5) . ?
C4_4 H4_4 0.9500 . ?
C5_4 C6_4 1.382(5) . ?
C5_4 H5_4 0.9500 . ?
C6_4 H6_4 0.9500 . ?
C7_4 H7A_4 0.9800 . ?
C7_4 H7B_4 0.9800 . ?
C7_4 H7C_4 0.9800 . ?

loop_
_geom_torsion_atom_site_label_1
_geom_torsion_atom_site_label_2
_geom_torsion_atom_site_label_3
_geom_torsion_atom_site_label_4
_geom_torsion
_geom_torsion_site_symmetry_1
_geom_torsion_site_symmetry_2
_geom_torsion_site_symmetry_3
_geom_torsion_site_symmetry_4
_geom_torsion_publ_flag
N9_1 C5_1 N6_1 C1_2 167.7(3) . . . . ?
B2_1 C5_1 N6_1 C1_2 -21.6(5) . . . . ?
N9_1 C5_1 N6_1 C7_1 3.7(3) . . . . ?
B2_1 C5_1 N6_1 C7_1 174.3(3) . . . . ?
C5_1 N6_1 C7_1 C8_1 -18.1(3) . . . . ?
C1_2 N6_1 C7_1 C8_1 175.7(2) . . . . ?
N6_1 C7_1 C8_1 N9_1 23.5(3) . . . . ?
N6_1 C5_1 N9_1 C10_1 161.3(2) . . . . ?
B2_1 C5_1 N9_1 C10_1 -11.0(4) . . . . ?
N6_1 C5_1 N9_1 C8_1 13.4(3) . . . . ?
B2_1 C5_1 N9_1 C8_1 -159.0(2) . . . . ?
C7_1 C8_1 N9_1 C5_1 -23.7(3) . . . . ?
C7_1 C8_1 N9_1 C10_1 -172.7(2) . . . . ?
C5_1 N9_1 C10_1 C11_1 146.3(3) . . . . ?
C8_1 N9_1 C10_1 C11_1 -68.3(3) . . . . ?
C5_1 N9_1 C10_1 C15_1 -31.2(4) . . . . ?
C8_1 N9_1 C10_1 C15_1 114.2(3) . . . . ?
C15_1 C10_1 C11_1 C12_1 -5.9(4) . . . . ?
N9_1 C10_1 C11_1 C12_1 176.7(3) . . . . ?
C15_1 C10_1 C11_1 C16_1 168.6(3) . . . . ?
N9_1 C10_1 C11_1 C16_1 -8.7(4) . . . . ?
C10_1 C11_1 C12_1 C13_1 1.4(4) . . . . ?
C16_1 C11_1 C12_1 C13_1 -173.3(3) . . . . ?
C11_1 C12_1 C13_1 C14_1 2.6(5) . . . . ?
C12_1 C13_1 C14_1 C15_1 -2.4(5) . . . . ?
C13_1 C14_1 C15_1 C10_1 -1.8(4) . . . . ?
C13_1 C14_1 C15_1 B1_1 166.3(3) . . . . ?
C11_1 C10_1 C15_1 C14_1 6.1(4) . . . . ?
N9_1 C10_1 C15_1 C14_1 -176.6(2) . . . . ?
C11_1 C10_1 C15_1 B1_1 -162.7(3) . . . . ?
N9_1 C10_1 C15_1 B1_1 14.6(4) . . . . ?
C17_1 B1_1 C15_1 C14_1 -29.8(4) . . . . ?
B2_1 B1_1 C15_1 C14_1 -135.3(3) . . . . ?
Br3_1 B1_1 C15_1 C14_1 102.0(3) . . . . ?
C17_1 B1_1 C15_1 C10_1 138.0(3) . . . . ?
B2_1 B1_1 C15_1 C10_1 32.5(3) . . . . ?
Br3_1 B1_1 C15_1 C10_1 -90.2(3) . . . . ?
C15_1 B1_1 C17_1 N18_1 137.9(3) . . . . ?
B2_1 B1_1 C17_1 N18_1 -113.4(3) . . . . ?
Br3_1 B1_1 C17_1 N18_1 8.2(4) . . . . ?
C15_1 B1_1 C17_1 N21_1 -52.2(3) . . . . ?
B2_1 B1_1 C17_1 N21_1 56.5(3) . . . . ?
Br3_1 B1_1 C17_1 N21_1 178.1(2) . . . . ?
N21_1 C17_1 N18_1 C1_3 166.3(3) . . . . ?
B1_1 C17_1 N18_1 C1_3 -23.2(5) . . . . ?
N21_1 C17_1 N18_1 C19_1 3.2(3) . . . . ?
B1_1 C17_1 N18_1 C19_1 173.7(3) . . . . ?
C17_1 N18_1 C19_1 C20_1 -16.4(3) . . . . ?
C1_3 N18_1 C19_1 C20_1 178.6(2) . . . . ?
N18_1 C19_1 C20_1 N21_1 21.4(3) . . . . ?
N18_1 C17_1 N21_1 C22_1 159.6(2) . . . . ?
B1_1 C17_1 N21_1 C22_1 -12.6(4) . . . . ?
N18_1 C17_1 N21_1 C20_1 12.3(3) . . . . ?
B1_1 C17_1 N21_1 C20_1 -159.9(2) . . . . ?
C19_1 C20_1 N21_1 C17_1 -21.7(3) . . . . ?
C19_1 C20_1 N21_1 C22_1 -170.3(2) . . . . ?
C17_1 N21_1 C22_1 C23_1 149.3(3) . . . . ?
C20_1 N21_1 C22_1 C23_1 -65.9(3) . . . . ?
C17_1 N21_1 C22_1 C27_1 -29.4(4) . . . . ?
C20_1 N21_1 C22_1 C27_1 115.4(3) . . . . ?
C27_1 C22_1 C23_1 C24_1 -6.4(4) . . . . ?
N21_1 C22_1 C23_1 C24_1 175.1(3) . . . . ?
C27_1 C22_1 C23_1 C28_1 169.3(3) . . . . ?
N21_1 C22_1 C23_1 C28_1 -9.2(4) . . . . ?
C22_1 C23_1 C24_1 C25_1 2.4(5) . . . . ?
C28_1 C23_1 C24_1 C25_1 -173.4(3) . . . . ?
C23_1 C24_1 C25_1 C26_1 1.9(5) . . . . ?
C24_1 C25_1 C26_1 C27_1 -2.6(5) . . . . ?
C25_1 C26_1 C27_1 C22_1 -1.1(4) . . . . ?
C25_1 C26_1 C27_1 B2_1 169.4(3) . . . . ?
C23_1 C22_1 C27_1 C26_1 5.7(4) . . . . ?
N21_1 C22_1 C27_1 C26_1 -175.8(2) . . . . ?
C23_1 C22_1 C27_1 B2_1 -165.3(3) . . . . ?
N21_1 C22_1 C27_1 B2_1 13.2(4) . . . . ?
N6_1 C5_1 B2_1 C27_1 137.0(3) . . . . ?
N9_1 C5_1 B2_1 C27_1 -53.0(3) . . . . ?
N6_1 C5_1 B2_1 B1_1 -114.1(3) . . . . ?
N9_1 C5_1 B2_1 B1_1 55.9(3) . . . . ?
N6_1 C5_1 B2_1 Br4_1 8.9(4) . . . . ?
N9_1 C5_1 B2_1 Br4_1 178.9(2) . . . . ?
C26_1 C27_1 B2_1 C5_1 -31.3(4) . . . . ?
C22_1 C27_1 B2_1 C5_1 138.9(3) . . . . ?
C26_1 C27_1 B2_1 B1_1 -137.1(3) . . . . ?
C22_1 C27_1 B2_1 B1_1 33.1(3) . . . . ?
C26_1 C27_1 B2_1 Br4_1 99.5(3) . . . . ?
C22_1 C27_1 B2_1 Br4_1 -90.3(3) . . . . ?
C17_1 B1_1 B2_1 C5_1 -178.3(2) . . . . ?
C15_1 B1_1 B2_1 C5_1 -62.5(3) . . . . ?
Br3_1 B1_1 B2_1 C5_1 58.7(2) . . . . ?
C17_1 B1_1 B2_1 C27_1 -62.7(2) . . . . ?
C15_1 B1_1 B2_1 C27_1 53.0(3) . . . . ?
Br3_1 B1_1 B2_1 C27_1 174.28(18) . . . . ?
C17_1 B1_1 B2_1 Br4_1 57.9(2) . . . . ?
C15_1 B1_1 B2_1 Br4_1 173.69(18) . . . . ?
Br3_1 B1_1 B2_1 Br4_1 -65.1(2) . . . . ?
C5_1 N6_1 C1_2 C2_2 -68.2(4) . . . . ?
C7_1 N6_1 C1_2 C2_2 95.1(3) . . . . ?
C5_1 N6_1 C1_2 C6_2 118.3(3) . . . . ?
C7_1 N6_1 C1_2 C6_2 -78.4(3) . . . . ?
C6_2 C1_2 C2_2 C3_2 -4.5(4) . . . . ?
N6_1 C1_2 C2_2 C3_2 -177.8(3) . . . . ?
C6_2 C1_2 C2_2 C7_2 172.9(3) . . . . ?
N6_1 C1_2 C2_2 C7_2 -0.3(4) . . . . ?
C1_2 C2_2 C3_2 C4_2 1.9(5) . . . . ?
C7_2 C2_2 C3_2 C4_2 -175.6(3) . . . . ?
C2_2 C3_2 C4_2 C5_2 1.0(5) . . . . ?
C3_2 C4_2 C5_2 C6_2 -1.4(5) . . . . ?
C4_2 C5_2 C6_2 C1_2 -1.1(5) . . . . ?
C4_2 C5_2 C6_2 C10_2 176.9(3) . . . . ?
C2_2 C1_2 C6_2 C5_2 4.1(4) . . . . ?
N6_1 C1_2 C6_2 C5_2 177.5(3) . . . . ?
C2_2 C1_2 C6_2 C10_2 -173.8(3) . . . . ?
N6_1 C1_2 C6_2 C10_2 -0.4(4) . . . . ?
C3_2 C2_2 C7_2 C9_2 -59.0(4) . . . . ?
C1_2 C2_2 C7_2 C9_2 123.6(3) . . . . ?
C3_2 C2_2 C7_2 C8_2 64.2(4) . . . . ?
C1_2 C2_2 C7_2 C8_2 -113.2(3) . . . . ?
C5_2 C6_2 C10_2 C11_2 55.4(4) . . . . ?
C1_2 C6_2 C10_2 C11_2 -126.7(3) . . . . ?
C5_2 C6_2 C10_2 C12_2 -68.9(4) . . . . ?
C1_2 C6_2 C10_2 C12_2 109.0(3) . . . . ?
C17_1 N18_1 C1_3 C6_3 -67.8(4) . . . . ?
C19_1 N18_1 C1_3 C6_3 94.4(3) . . . . ?
C17_1 N18_1 C1_3 C2_3 117.9(3) . . . . ?
C19_1 N18_1 C1_3 C2_3 -79.9(3) . . . . ?
C6_3 C1_3 C2_3 C3_3 4.4(4) . . . . ?
N18_1 C1_3 C2_3 C3_3 178.6(3) . . . . ?
C6_3 C1_3 C2_3 C7_3 -174.5(3) . . . . ?
N18_1 C1_3 C2_3 C7_3 -0.3(4) . . . . ?
C1_3 C2_3 C3_3 C4_3 -0.8(5) . . . . ?
C7_3 C2_3 C3_3 C4_3 178.1(3) . . . . ?
C2_3 C3_3 C4_3 C5_3 -2.2(5) . . . . ?
C3_3 C4_3 C5_3 C6_3 1.8(5) . . . . ?
C4_3 C5_3 C6_3 C1_3 1.6(4) . . . . ?
C4_3 C5_3 C6_3 C10_3 -177.7(3) . . . . ?
C2_3 C1_3 C6_3 C5_3 -4.8(4) . . . . ?
N18_1 C1_3 C6_3 C5_3 -178.9(3) . . . . ?
C2_3 C1_3 C6_3 C10_3 174.4(3) . . . . ?
N18_1 C1_3 C6_3 C10_3 0.4(4) . . . . ?
C3_3 C2_3 C7_3 C8_3 53.9(4) . . . . ?
C1_3 C2_3 C7_3 C8_3 -127.3(3) . . . . ?
C3_3 C2_3 C7_3 C9_3 -69.8(4) . . . . ?
C1_3 C2_3 C7_3 C9_3 109.0(3) . . . . ?
C5_3 C6_3 C10_3 C11_3 -57.4(3) . . . . ?
C1_3 C6_3 C10_3 C11_3 123.4(3) . . . . ?
C5_3 C6_3 C10_3 C12_3 66.2(3) . . . . ?
C1_3 C6_3 C10_3 C12_3 -113.0(3) . . . . ?
C6_4 C1_4 C2_4 C3_4 -0.2(6) . . . . ?
C7_4 C1_4 C2_4 C3_4 178.7(4) . . . . ?
C1_4 C2_4 C3_4 C4_4 0.0(6) . . . . ?
C2_4 C3_4 C4_4 C5_4 -0.2(6) . . . . ?
C3_4 C4_4 C5_4 C6_4 0.7(6) . . . . ?
C4_4 C5_4 C6_4 C1_4 -1.0(5) . . . . ?
C2_4 C1_4 C6_4 C5_4 0.7(6) . . . . ?
C7_4 C1_4 C6_4 C5_4 -178.2(4) . . . . ?
